data_1569426
loop_
_publ_author_name
'Yang, Zhaozheng'
'Esteve, Ferran'
'Antheaume, Cyril'
'Lehn, Jean-Marie'

_publ_section_title
;
 Dynamic covalent self-assembly and self-sorting processes in the
 formation of imine-based macrocycles and macrobicyclic cages.
;
_journal_issue 24
_journal_name_full 'Chemical science'
_journal_page_first 6631
_journal_page_last 6642
_journal_paper_doi 10.1039/d3sc01174g
_journal_volume 14
_journal_year 2023
_chemical_formula_moiety 'C36 H36 N4 O2'
_chemical_formula_sum 'C36 H36 N4 O2'
_chemical_formula_weight 556.69
_space_group_crystal_system triclinic
_space_group_IT_number 2
_space_group_name_Hall '-P 1'
_space_group_name_H-M_alt 'P -1'
_atom_sites_solution_hydrogens geom
_atom_sites_solution_primary direct
_atom_sites_solution_secondary difmap
_audit_creation_method SHELXL-2014/7
_audit_update_record
;
2020-05-30 deposited with the CCDC.	2023-05-26 downloaded from the CCDC.
;
_cell_angle_alpha 62.612(2)
_cell_angle_beta 67.462(2)
_cell_angle_gamma 72.983(2)
_cell_formula_units_Z 1
_cell_length_a 8.9175(4)
_cell_length_b 9.6423(5)
_cell_length_c 10.4108(5)
_cell_measurement_reflns_used 9888
_cell_measurement_temperature 120(2)
_cell_measurement_theta_max 29.98
_cell_measurement_theta_min 2.40
_cell_volume 726.71(6)
_computing_cell_refinement 'Bruker SAINT'
_computing_data_collection 'Bruker APEX3'
_computing_data_reduction 'Bruker SAINT'
_computing_molecular_graphics 'Bruker SHELXTL'
_computing_publication_material 'Bruker SHELXTL'
_computing_structure_refinement 'SHELXL-2014/7 (Sheldrick, 2014)'
_computing_structure_solution 'SHELXT 2014/5 (Sheldrick, 2014)'
_diffrn_ambient_temperature 120(2)
_diffrn_measured_fraction_theta_full 0.997
_diffrn_measured_fraction_theta_max 0.998
_diffrn_measurement_device_type 'Bruker PHOTON-III CPAD'
_diffrn_measurement_method '\f and \w shuterless scans'
_diffrn_radiation_type MoK\a
_diffrn_radiation_wavelength 0.71073
_diffrn_reflns_av_R_equivalents 0.0341
_diffrn_reflns_av_unetI/netI 0.0219
_diffrn_reflns_Laue_measured_fraction_full 0.997
_diffrn_reflns_Laue_measured_fraction_max 0.998
_diffrn_reflns_limit_h_max 12
_diffrn_reflns_limit_h_min -11
_diffrn_reflns_limit_k_max 13
_diffrn_reflns_limit_k_min -13
_diffrn_reflns_limit_l_max 14
_diffrn_reflns_limit_l_min -14
_diffrn_reflns_number 27416
_diffrn_reflns_point_group_measured_fraction_full 0.997
_diffrn_reflns_point_group_measured_fraction_max 0.998
_diffrn_reflns_theta_full 25.242
_diffrn_reflns_theta_max 30.008
_diffrn_reflns_theta_min 2.304
_diffrn_source 'Mo-ImuS 3.0 microfocus tube'
_exptl_absorpt_coefficient_mu 0.080
_exptl_absorpt_correction_T_max 0.7460
_exptl_absorpt_correction_T_min 0.7069
_exptl_absorpt_correction_type multi-scan
_exptl_absorpt_process_details sadabs
_exptl_crystal_colour colourless
_exptl_crystal_density_diffrn 1.272
_exptl_crystal_description plate
_exptl_crystal_F_000 296
_exptl_crystal_size_max 0.200
_exptl_crystal_size_mid 0.150
_exptl_crystal_size_min 0.080
_refine_diff_density_max 0.380
_refine_diff_density_min -0.189
_refine_diff_density_rms 0.042
_refine_ls_extinction_method none
_refine_ls_goodness_of_fit_ref 1.025
_refine_ls_hydrogen_treatment constr
_refine_ls_matrix_type full
_refine_ls_number_parameters 190
_refine_ls_number_reflns 4246
_refine_ls_number_restraints 0
_refine_ls_restrained_S_all 1.025
_refine_ls_R_factor_all 0.0498
_refine_ls_R_factor_gt 0.0394
_refine_ls_shift/su_max 0.001
_refine_ls_shift/su_mean 0.000
_refine_ls_structure_factor_coef Fsqd
_refine_ls_weighting_details 'w=1/[\s^2^(Fo^2^)+(0.0564P)^2^+0.1862P] where P=(Fo^2^+2Fc^2^)/3'
_refine_ls_weighting_scheme calc
_refine_ls_wR_factor_gt 0.1026
_refine_ls_wR_factor_ref 0.1104
_reflns_Friedel_coverage 0.000
_reflns_number_gt 3538
_reflns_number_total 4246
_reflns_threshold_expression 'I > 2\s(I)'
_cod_data_source_file d3sc01174g2.cif
_cod_data_source_block jmlzy190205
_cod_database_code 1569426
_shelx_shelxl_version_number 2014/7
_shelx_space_group_comment
;
The symmetry employed for this shelxl refinement is uniquely defined
by the following loop, which should always be used as a source of
symmetry information in preference to the above space-group names.
They are only intended as comments.
;
_shelx_estimated_absorpt_t_min 0.984
_shelx_estimated_absorpt_t_max 0.994

loop_
_space_group_symop_operation_xyz
'x, y, z'
'-x, -y, -z'

loop_
_atom_site_label
_atom_site_type_symbol
_atom_site_fract_x
_atom_site_fract_y
_atom_site_fract_z
_atom_site_U_iso_or_equiv
_atom_site_adp_type
_atom_site_occupancy
_atom_site_site_symmetry_order
_atom_site_calc_flag
_atom_site_refinement_flags_posn
_atom_site_refinement_flags_adp
_atom_site_refinement_flags_occupancy
_atom_site_disorder_assembly
_atom_site_disorder_group
C1 C 0.73540(11) 0.36879(10) 0.36802(10) 0.01750(18) Uani 1 1 d . . . . .
C2 C 0.80070(11) 0.46565(11) 0.21565(10) 0.01912(18) Uani 1 1 d . . . . .
H2 H 0.7447 0.4911 0.1445 0.023 Uiso 1 1 calc R U . . .
C3 C 0.94577(11) 0.52449(11) 0.16790(10) 0.01924(18) Uani 1 1 d . . . . .
H3 H 0.9876 0.5906 0.0646 0.023 Uiso 1 1 calc R U . . .
C4 C 1.03144(11) 0.48746(11) 0.27027(10) 0.01839(18) Uani 1 1 d . . . . .
C5 C 0.96606(12) 0.39229(11) 0.42182(10) 0.01958(18) Uani 1 1 d . . . . .
H5 H 1.0219 0.3676 0.4929 0.023 Uiso 1 1 calc R U . . .
C6 C 0.82078(12) 0.33325(11) 0.47030(10) 0.01963(18) Uani 1 1 d . . . . .
H6 H 0.7787 0.2681 0.5738 0.024 Uiso 1 1 calc R U . . .
C7 C 1.18634(11) 0.54760(11) 0.22322(11) 0.01949(18) Uani 1 1 d . . . . .
H7 H 1.2303 0.5331 0.2992 0.023 Uiso 1 1 calc R U . . .
C8 C 1.40748(11) 0.68299(12) 0.05665(11) 0.02117(19) Uani 1 1 d . . . . .
H8A H 1.5015 0.6516 -0.0191 0.025 Uiso 1 1 calc R U . . .
H8B H 1.4378 0.6416 0.1512 0.025 Uiso 1 1 calc R U . . .
C9 C 1.36762(11) 0.86134(12) -0.00191(11) 0.02101(19) Uani 1 1 d . . . . .
H9A H 1.4692 0.9091 -0.0435 0.025 Uiso 1 1 calc R U . . .
H9B H 1.3155 0.9014 -0.0834 0.025 Uiso 1 1 calc R U . . .
C10 C 1.17247(12) 1.05703(11) 0.07315(11) 0.02189(19) Uani 1 1 d . . . . .
H10A H 1.1211 1.0727 -0.0025 0.026 Uiso 1 1 calc R U . . .
H10B H 1.2493 1.1350 0.0257 0.026 Uiso 1 1 calc R U . . .
C11 C 1.04218(12) 1.07965(12) 0.20934(11) 0.0235(2) Uani 1 1 d . . . . .
H11A H 1.0918 1.0472 0.2911 0.028 Uiso 1 1 calc R U . . .
H11B H 0.9956 1.1926 0.1819 0.028 Uiso 1 1 calc R U . . .
C12 C 0.83266(11) 0.93893(11) 0.40246(11) 0.02028(19) Uani 1 1 d . . . . .
H12 H 0.8628 0.9621 0.4679 0.024 Uiso 1 1 calc R U . . .
C13 C 0.69501(11) 0.84913(11) 0.46539(10) 0.01887(18) Uani 1 1 d . . . . .
C14 C 0.59246(11) 0.82185(11) 0.61258(10) 0.02029(19) Uani 1 1 d . . . . .
H14 H 0.6164 0.8548 0.6749 0.024 Uiso 1 1 calc R U . . .
C15 C 0.45548(11) 0.74686(11) 0.66887(10) 0.01949(18) Uani 1 1 d . . . . .
H15 H 0.3871 0.7286 0.7694 0.023 Uiso 1 1 calc R U . . .
C16 C 0.58240(11) 0.30190(11) 0.42126(10) 0.01790(18) Uani 1 1 d . . . . .
C17 C 0.52547(12) 0.71984(12) 0.43319(11) 0.02105(19) Uani 1 1 d . . . . .
H17 H 0.5041 0.6836 0.3719 0.025 Uiso 1 1 calc R U . . .
C18 C 0.66214(12) 0.79308(11) 0.37789(11) 0.02119(19) Uani 1 1 d . . . . .
H18 H 0.7344 0.8055 0.2797 0.025 Uiso 1 1 calc R U . . .
N1 N 1.26358(10) 0.61799(10) 0.08548(9) 0.02091(17) Uani 1 1 d . . . . .
N2 N 0.91190(10) 0.98604(10) 0.26301(9) 0.02203(18) Uani 1 1 d . . . . .
O1 O 1.25849(8) 0.90153(8) 0.12143(8) 0.02208(16) Uani 1 1 d . . . . .

loop_
_atom_site_aniso_label
_atom_site_aniso_U_11
_atom_site_aniso_U_22
_atom_site_aniso_U_33
_atom_site_aniso_U_23
_atom_site_aniso_U_13
_atom_site_aniso_U_12
C1 0.0174(4) 0.0167(4) 0.0172(4) -0.0082(3) -0.0036(3) -0.0002(3)
C2 0.0196(4) 0.0203(4) 0.0167(4) -0.0075(3) -0.0058(3) -0.0008(3)
C3 0.0203(4) 0.0189(4) 0.0158(4) -0.0065(3) -0.0035(3) -0.0019(3)
C4 0.0190(4) 0.0172(4) 0.0188(4) -0.0085(3) -0.0050(3) -0.0006(3)
C5 0.0219(4) 0.0190(4) 0.0181(4) -0.0072(3) -0.0079(3) -0.0008(3)
C6 0.0223(4) 0.0186(4) 0.0157(4) -0.0060(3) -0.0051(3) -0.0018(3)
C7 0.0191(4) 0.0195(4) 0.0212(4) -0.0101(3) -0.0064(3) -0.0002(3)
C8 0.0167(4) 0.0244(4) 0.0233(4) -0.0113(4) -0.0048(3) -0.0026(3)
C9 0.0189(4) 0.0242(5) 0.0200(4) -0.0107(4) -0.0016(3) -0.0053(3)
C10 0.0204(4) 0.0201(4) 0.0207(4) -0.0065(3) -0.0022(3) -0.0044(3)
C11 0.0231(4) 0.0208(4) 0.0237(5) -0.0097(4) -0.0007(4) -0.0057(4)
C12 0.0189(4) 0.0196(4) 0.0202(4) -0.0080(3) -0.0048(3) -0.0010(3)
C13 0.0166(4) 0.0183(4) 0.0179(4) -0.0061(3) -0.0040(3) -0.0005(3)
C14 0.0197(4) 0.0238(4) 0.0173(4) -0.0086(3) -0.0052(3) -0.0024(3)
C15 0.0184(4) 0.0221(4) 0.0155(4) -0.0075(3) -0.0035(3) -0.0014(3)
C16 0.0174(4) 0.0167(4) 0.0166(4) -0.0062(3) -0.0041(3) -0.0001(3)
C17 0.0221(4) 0.0230(4) 0.0182(4) -0.0109(3) -0.0028(3) -0.0029(3)
C18 0.0210(4) 0.0224(4) 0.0165(4) -0.0085(3) -0.0011(3) -0.0027(3)
N1 0.0201(4) 0.0209(4) 0.0226(4) -0.0097(3) -0.0053(3) -0.0034(3)
N2 0.0189(4) 0.0221(4) 0.0213(4) -0.0078(3) -0.0026(3) -0.0034(3)
O1 0.0242(3) 0.0217(3) 0.0181(3) -0.0092(3) -0.0046(3) 0.0000(3)

loop_
_atom_type_symbol
_atom_type_description
_atom_type_scat_dispersion_real
_atom_type_scat_dispersion_imag
_atom_type_scat_source
C C 0.0033 0.0016 'International Tables Vol C Tables 4.2.6.8 and 6.1.1.4'
H H 0.0000 0.0000 'International Tables Vol C Tables 4.2.6.8 and 6.1.1.4'
N N 0.0061 0.0033 'International Tables Vol C Tables 4.2.6.8 and 6.1.1.4'
O O 0.0106 0.0060 'International Tables Vol C Tables 4.2.6.8 and 6.1.1.4'

loop_
_geom_angle_atom_site_label_1
_geom_angle_atom_site_label_2
_geom_angle_atom_site_label_3
_geom_angle
_geom_angle_site_symmetry_1
_geom_angle_site_symmetry_3
_geom_angle_publ_flag
C6 C1 C2 118.30(8) . . ?
C6 C1 C16 119.86(8) . . ?
C2 C1 C16 121.83(8) . . ?
C3 C2 C1 120.80(8) . . ?
C3 C2 H2 119.6 . . ?
C1 C2 H2 119.6 . . ?
C2 C3 C4 120.69(8) . . ?
C2 C3 H3 119.7 . . ?
C4 C3 H3 119.7 . . ?
C5 C4 C3 118.56(9) . . ?
C5 C4 C7 119.33(8) . . ?
C3 C4 C7 122.10(8) . . ?
C6 C5 C4 120.99(8) . . ?
C6 C5 H5 119.5 . . ?
C4 C5 H5 119.5 . . ?
C5 C6 C1 120.65(8) . . ?
C5 C6 H6 119.7 . . ?
C1 C6 H6 119.7 . . ?
N1 C7 C4 122.82(9) . . ?
N1 C7 H7 118.6 . . ?
C4 C7 H7 118.6 . . ?
N1 C8 C9 108.79(8) . . ?
N1 C8 H8A 109.9 . . ?
C9 C8 H8A 109.9 . . ?
N1 C8 H8B 109.9 . . ?
C9 C8 H8B 109.9 . . ?
H8A C8 H8B 108.3 . . ?
O1 C9 C8 107.78(8) . . ?
O1 C9 H9A 110.2 . . ?
C8 C9 H9A 110.2 . . ?
O1 C9 H9B 110.2 . . ?
C8 C9 H9B 110.2 . . ?
H9A C9 H9B 108.5 . . ?
O1 C10 C11 108.51(8) . . ?
O1 C10 H10A 110.0 . . ?
C11 C10 H10A 110.0 . . ?
O1 C10 H10B 110.0 . . ?
C11 C10 H10B 110.0 . . ?
H10A C10 H10B 108.4 . . ?
N2 C11 C10 110.31(8) . . ?
N2 C11 H11A 109.6 . . ?
C10 C11 H11A 109.6 . . ?
N2 C11 H11B 109.6 . . ?
C10 C11 H11B 109.6 . . ?
H11A C11 H11B 108.1 . . ?
N2 C12 C13 121.59(9) . . ?
N2 C12 H12 119.2 . . ?
C13 C12 H12 119.2 . . ?
C14 C13 C18 118.83(9) . . ?
C14 C13 C12 120.39(9) . . ?
C18 C13 C12 120.76(8) . . ?
C15 C14 C13 120.61(9) . . ?
C15 C14 H14 119.7 . . ?
C13 C14 H14 119.7 . . ?
C14 C15 C16 120.60(8) . 2_666 ?
C14 C15 H15 119.7 . . ?
C16 C15 H15 119.7 2_666 . ?
C15 C16 C17 118.33(9) 2_666 2_666 ?
C15 C16 C1 121.20(8) 2_666 . ?
C17 C16 C1 120.42(8) 2_666 . ?
C18 C17 C16 120.96(9) . 2_666 ?
C18 C17 H17 119.5 . . ?
C16 C17 H17 119.5 2_666 . ?
C17 C18 C13 120.52(8) . . ?
C17 C18 H18 119.7 . . ?
C13 C18 H18 119.7 . . ?
C7 N1 C8 116.56(8) . . ?
C12 N2 C11 117.90(9) . . ?
C10 O1 C9 112.51(7) . . ?

loop_
_geom_bond_atom_site_label_1
_geom_bond_atom_site_label_2
_geom_bond_distance
_geom_bond_site_symmetry_2
_geom_bond_publ_flag
C1 C6 1.4014(13) . ?
C1 C2 1.4053(12) . ?
C1 C16 1.4802(12) . ?
C2 C3 1.3855(13) . ?
C2 H2 0.9500 . ?
C3 C4 1.4004(13) . ?
C3 H3 0.9500 . ?
C4 C5 1.3955(13) . ?
C4 C7 1.4742(13) . ?
C5 C6 1.3868(13) . ?
C5 H5 0.9500 . ?
C6 H6 0.9500 . ?
C7 N1 1.2698(12) . ?
C7 H7 0.9500 . ?
C8 N1 1.4602(12) . ?
C8 C9 1.5163(14) . ?
C8 H8A 0.9900 . ?
C8 H8B 0.9900 . ?
C9 O1 1.4231(11) . ?
C9 H9A 0.9900 . ?
C9 H9B 0.9900 . ?
C10 O1 1.4207(12) . ?
C10 C11 1.5104(13) . ?
C10 H10A 0.9900 . ?
C10 H10B 0.9900 . ?
C11 N2 1.4590(12) . ?
C11 H11A 0.9900 . ?
C11 H11B 0.9900 . ?
C12 N2 1.2681(12) . ?
C12 C13 1.4729(13) . ?
C12 H12 0.9500 . ?
C13 C14 1.3962(12) . ?
C13 C18 1.3993(14) . ?
C14 C15 1.3917(13) . ?
C14 H14 0.9500 . ?
C15 C16 1.3991(13) 2_666 ?
C15 H15 0.9500 . ?
C16 C15 1.3991(13) 2_666 ?
C16 C17 1.4049(12) 2_666 ?
C17 C18 1.3812(13) . ?
C17 C16 1.4049(12) 2_666 ?
C17 H17 0.9500 . ?
C18 H18 0.9500 . ?

loop_
_geom_torsion_atom_site_label_1
_geom_torsion_atom_site_label_2
_geom_torsion_atom_site_label_3
_geom_torsion_atom_site_label_4
_geom_torsion
_geom_torsion_site_symmetry_1
_geom_torsion_site_symmetry_2
_geom_torsion_site_symmetry_3
_geom_torsion_site_symmetry_4
_geom_torsion_publ_flag
C6 C1 C2 C3 -0.02(13) . . . . ?
C16 C1 C2 C3 -178.76(8) . . . . ?
C1 C2 C3 C4 0.61(14) . . . . ?
C2 C3 C4 C5 -1.09(14) . . . . ?
C2 C3 C4 C7 179.80(8) . . . . ?
C3 C4 C5 C6 1.00(14) . . . . ?
C7 C4 C5 C6 -179.87(8) . . . . ?
C4 C5 C6 C1 -0.43(14) . . . . ?
C2 C1 C6 C5 -0.07(13) . . . . ?
C16 C1 C6 C5 178.70(8) . . . . ?
C5 C4 C7 N1 171.02(9) . . . . ?
C3 C4 C7 N1 -9.88(14) . . . . ?
N1 C8 C9 O1 72.34(9) . . . . ?
O1 C10 C11 N2 -70.18(10) . . . . ?
N2 C12 C13 C14 -169.08(9) . . . . ?
N2 C12 C13 C18 9.33(14) . . . . ?
C18 C13 C14 C15 -3.01(14) . . . . ?
C12 C13 C14 C15 175.43(8) . . . . ?
C13 C14 C15 C16 -0.30(14) . . . 2_666 ?
C6 C1 C16 C15 -142.53(9) . . . 2_666 ?
C2 C1 C16 C15 36.19(13) . . . 2_666 ?
C6 C1 C16 C17 34.94(13) . . . 2_666 ?
C2 C1 C16 C17 -146.34(9) . . . 2_666 ?
C16 C17 C18 C13 -0.80(15) 2_666 . . . ?
C14 C13 C18 C17 3.56(14) . . . . ?
C12 C13 C18 C17 -174.88(9) . . . . ?
C4 C7 N1 C8 174.83(8) . . . . ?
C9 C8 N1 C7 -108.05(10) . . . . ?
C13 C12 N2 C11 177.59(8) . . . . ?
C10 C11 N2 C12 151.68(9) . . . . ?
C11 C10 O1 C9 171.37(8) . . . . ?
C8 C9 O1 C10 -161.15(8) . . . . ?
